data_2219186
loop_
_publ_author_name
'Romaka, V.'
'Tkachuk, A.'
'Romaka, L.'

_publ_section_title
;
 Zr~3~NiSb~7~: a new antimony-enriched ZrSb~2~ derivative
;
_journal_coeditor_code WM2182
_journal_issue 8
_journal_name_full 'Acta Crystallographica Section E'
_journal_page_first i47
_journal_paper_doi 10.1107/S1600536808020278
_journal_volume 64
_journal_year 2008
_chemical_formula_iupac 'Zr3 Ni Sb7'
_chemical_formula_moiety 'Ni Sb7 Zr3'
_chemical_formula_sum 'Ni Sb7 Zr3'
_chemical_formula_weight 1184.62
_chemical_name_systematic
;
trizirconium nickel heptaantimonide
;
_space_group_IT_number 62
_symmetry_cell_setting orthorhombic
_symmetry_space_group_name_Hall '-P 2ac 2n'
_symmetry_space_group_name_H-M 'P n m a'
_atom_sites_solution_primary direct
_atom_sites_solution_secondary difmap
_audit_creation_method SHELXL-97
_cell_angle_alpha 90.00
_cell_angle_beta 90.00
_cell_angle_gamma 90.00
_cell_formula_units_Z 4
_cell_length_a 17.5165(19)
_cell_length_b 3.9266(4)
_cell_length_c 14.3968(15)
_cell_measurement_reflns_used 4956
_cell_measurement_temperature 295(2)
_cell_measurement_theta_max 33.07
_cell_measurement_theta_min 2.33
_cell_volume 990.22(18)
_computing_cell_refinement 'SAINT-Plus (Bruker, 2000)'
_computing_data_collection 'SMART (Bruker, 2000)'
_computing_data_reduction 'SAINT-Plus (Bruker, 2000)'
_computing_molecular_graphics 'DIAMOND (Brandenburg, 1999)'
_computing_publication_material 'SHELXL97 (Sheldrick, 2008)'
_computing_structure_refinement 'SHELXL97 (Sheldrick, 2008)'
_computing_structure_solution 'SHELXS97 (Sheldrick, 2008)'
_diffrn_ambient_temperature 295(2)
_diffrn_measured_fraction_theta_full 0.999
_diffrn_measured_fraction_theta_max 0.999
_diffrn_measurement_device_type 'Bruker SMART 1000'
_diffrn_measurement_method '\f and \w'
_diffrn_radiation_monochromator graphite
_diffrn_radiation_source 'fine-focus sealed tube'
_diffrn_radiation_type MoK\a
_diffrn_radiation_wavelength 0.71073
_diffrn_reflns_av_R_equivalents 0.0435
_diffrn_reflns_av_sigmaI/netI 0.0257
_diffrn_reflns_limit_h_max 25
_diffrn_reflns_limit_h_min -25
_diffrn_reflns_limit_k_max 5
_diffrn_reflns_limit_k_min -5
_diffrn_reflns_limit_l_max 20
_diffrn_reflns_limit_l_min -20
_diffrn_reflns_number 11118
_diffrn_reflns_theta_full 30.50
_diffrn_reflns_theta_max 30.50
_diffrn_reflns_theta_min 2.33
_diffrn_standards_number 0
_exptl_absorpt_coefficient_mu 23.558
_exptl_absorpt_correction_T_max 0.4264
_exptl_absorpt_correction_T_min 0.0572
_exptl_absorpt_correction_type numerical
_exptl_absorpt_process_details '(SHELXTL; Sheldrick, 2008)'
_exptl_crystal_colour silver
_exptl_crystal_density_diffrn 7.946
_exptl_crystal_density_method 'not measured'
_exptl_crystal_description needle
_exptl_crystal_F_000 2020
_exptl_crystal_size_max 0.367
_exptl_crystal_size_mid 0.056
_exptl_crystal_size_min 0.040
_refine_diff_density_max 2.124
_refine_diff_density_min -2.894
_refine_ls_extinction_coef 0.00069(5)
_refine_ls_extinction_expression Fc^*^=kFc[1+0.001xFc^2^\l^3^/sin(2\q)]^-1/4^
_refine_ls_extinction_method 'SHELXL97 (Sheldrick, 2008)'
_refine_ls_goodness_of_fit_ref 1.183
_refine_ls_matrix_type full
_refine_ls_number_parameters 68
_refine_ls_number_reflns 1722
_refine_ls_number_restraints 0
_refine_ls_restrained_S_all 1.183
_refine_ls_R_factor_all 0.0325
_refine_ls_R_factor_gt 0.0244
_refine_ls_shift/su_max 0.001
_refine_ls_shift/su_mean 0.000
_refine_ls_structure_factor_coef Fsqd
_refine_ls_weighting_details 'w=1/[\s^2^(Fo^2^)+(0.0223P)^2^+1.1518P] where P=(Fo^2^+2Fc^2^)/3'
_refine_ls_weighting_scheme calc
_refine_ls_wR_factor_gt 0.0514
_refine_ls_wR_factor_ref 0.0535
_reflns_number_gt 1500
_reflns_number_total 1722
_reflns_threshold_expression I>2\s(I)
_cod_data_source_file wm2182.cif
_cod_data_source_block I
_cod_depositor_comments
;
The following automatic conversions were performed:
'_symmetry_cell_setting' value 'Orthorhombic' changed to 'orthorhombic'
according to '/home/saulius/struct/CIF-dictionaries/cif_core.dic'
dictionary named 'cif_core.dic' version 2.4.1 from 2010-06-29.

Automatic conversion script
Id: cif_fix_enum 1527 2010-12-29 10:47:43Z saulius 

The following automatic conversions were performed:

'_symmetry_cell_setting' value 'Orthorhombic' changed to
'orthorhombic' according to
/home/saulius/struct/CIF-dictionaries/cif_core.dic dictionary named
'cif_core.dic' version 2.4.1 from 2010-06-29.

Automatic conversion script
Id: cif_fix_values 1715 2011-07-08 13:25:40Z adriana 
;
_cod_database_code 2219186
_cod_database_fobs_code 2219186

loop_
_symmetry_equiv_pos_as_xyz
'x, y, z'
'-x+1/2, -y, z+1/2'
'-x, y+1/2, -z'
'x+1/2, -y+1/2, -z+1/2'
'-x, -y, -z'
'x-1/2, y, -z-1/2'
'x, -y-1/2, z'
'-x-1/2, y-1/2, z-1/2'

loop_
_atom_site_type_symbol
_atom_site_label
_atom_site_fract_x
_atom_site_fract_y
_atom_site_fract_z
_atom_site_U_iso_or_equiv
_atom_site_adp_type
_atom_site_calc_flag
_atom_site_refinement_flags
_atom_site_occupancy
Zr Zr1 0.34664(4) 0.2500 0.19076(5) 0.00788(14) Uani d S 1
Zr Zr2 0.37045(4) 0.2500 0.47072(5) 0.00721(13) Uani d S 1
Zr Zr3 0.39237(4) 0.2500 0.90990(5) 0.00782(14) Uani d S 1
Ni Ni1 0.43680(5) 0.2500 0.68908(6) 0.00903(18) Uani d S 1
Sb Sb1 0.02147(3) 0.2500 0.29766(3) 0.00871(11) Uani d S 1
Sb Sb2 0.03748(2) 0.2500 0.07626(3) 0.00790(10) Uani d S 1
Sb Sb3 0.07123(3) 0.2500 0.56057(3) 0.00957(11) Uani d S 1
Sb Sb4 0.09131(3) 0.2500 0.82504(3) 0.00823(10) Uani d S 1
Sb Sb5 0.22833(3) 0.2500 0.35390(3) 0.00918(11) Uani d S 1
Sb Sb6 0.24792(2) 0.2500 0.02153(3) 0.00875(11) Uani d S 1
Sb Sb7 0.28995(3) 0.2500 0.68532(4) 0.01218(11) Uani d S 1

loop_
_atom_site_aniso_label
_atom_site_aniso_U_11
_atom_site_aniso_U_22
_atom_site_aniso_U_33
_atom_site_aniso_U_12
_atom_site_aniso_U_13
_atom_site_aniso_U_23
Zr1 0.0068(3) 0.0083(3) 0.0085(3) 0.000 -0.0007(2) 0.000
Zr2 0.0054(3) 0.0077(3) 0.0085(3) 0.000 0.0002(2) 0.000
Zr3 0.0064(3) 0.0078(3) 0.0092(3) 0.000 0.0004(2) 0.000
Ni1 0.0085(4) 0.0092(5) 0.0094(4) 0.000 0.0000(3) 0.000
Sb1 0.0081(2) 0.0089(2) 0.0092(2) 0.000 -0.00158(15) 0.000
Sb2 0.0069(2) 0.0084(2) 0.0084(2) 0.000 0.00046(15) 0.000
Sb3 0.0104(2) 0.0100(2) 0.0083(2) 0.000 0.00042(16) 0.000
Sb4 0.0082(2) 0.0086(2) 0.0079(2) 0.000 0.00022(15) 0.000
Sb5 0.0069(2) 0.0104(2) 0.0102(2) 0.000 0.00005(15) 0.000
Sb6 0.0069(2) 0.0100(2) 0.0094(2) 0.000 -0.00051(15) 0.000
Sb7 0.0076(2) 0.0100(3) 0.0189(3) 0.000 0.00142(16) 0.000

loop_
_atom_type_symbol
_atom_type_description
_atom_type_scat_dispersion_real
_atom_type_scat_dispersion_imag
_atom_type_scat_source
Ni Ni 0.3393 1.1124 'International Tables Vol C Tables 4.2.6.8 and 6.1.1.4'
Zr Zr -2.9673 0.5597 'International Tables Vol C Tables 4.2.6.8 and 6.1.1.4'
Sb Sb -0.5866 1.5461 'International Tables Vol C Tables 4.2.6.8 and 6.1.1.4'

loop_
_geom_angle_atom_site_label_1
_geom_angle_atom_site_label_2
_geom_angle_atom_site_label_3
_geom_angle_site_symmetry_1
_geom_angle_site_symmetry_3
_geom_angle
_geom_angle_publ_flag
Sb4 Zr1 Sb4 2_564 2_554 83.03(2) no
Sb4 Zr1 Sb6 2_564 . 138.128(11) no
Sb4 Zr1 Sb6 2_554 . 138.128(11) no
Sb4 Zr1 Sb1 2_564 6_656 66.303(16) no
Sb4 Zr1 Sb1 2_554 6_656 66.303(16) no
Sb6 Zr1 Sb1 . 6_656 128.48(3) no
Sb4 Zr1 Sb3 2_564 2_554 130.54(3) no
Sb4 Zr1 Sb3 2_554 2_554 78.623(15) no
Sb6 Zr1 Sb3 . 2_554 76.910(19) no
Sb1 Zr1 Sb3 6_656 2_554 64.250(16) no
Sb4 Zr1 Sb3 2_564 2_564 78.623(15) no
Sb4 Zr1 Sb3 2_554 2_564 130.54(3) no
Sb6 Zr1 Sb3 . 2_564 76.911(19) no
Sb1 Zr1 Sb3 6_656 2_564 64.250(16) no
Sb3 Zr1 Sb3 2_554 2_564 79.45(2) no
Sb4 Zr1 Sb7 2_564 2_554 136.09(3) no
Sb4 Zr1 Sb7 2_554 2_554 83.092(15) no
Sb6 Zr1 Sb7 . 2_554 62.103(16) no
Sb1 Zr1 Sb7 6_656 2_554 140.627(10) no
Sb3 Zr1 Sb7 2_554 2_554 86.630(15) no
Sb3 Zr1 Sb7 2_564 2_554 138.75(3) no
Sb4 Zr1 Sb7 2_564 2_564 83.092(15) no
Sb4 Zr1 Sb7 2_554 2_564 136.09(3) no
Sb6 Zr1 Sb7 . 2_564 62.103(16) no
Sb1 Zr1 Sb7 6_656 2_564 140.627(10) no
Sb3 Zr1 Sb7 2_554 2_564 138.75(3) no
Sb3 Zr1 Sb7 2_564 2_564 86.630(15) no
Sb7 Zr1 Sb7 2_554 2_564 78.71(2) no
Sb4 Zr1 Sb5 2_564 . 75.722(19) no
Sb4 Zr1 Sb5 2_554 . 75.722(19) no
Sb6 Zr1 Sb5 . . 103.21(2) no
Sb1 Zr1 Sb5 6_656 . 128.31(3) no
Sb3 Zr1 Sb5 2_554 . 140.115(11) no
Sb3 Zr1 Sb5 2_564 . 140.115(11) no
Sb7 Zr1 Sb5 2_554 . 60.504(16) no
Sb7 Zr1 Sb5 2_564 . 60.504(16) no
Sb6 Zr2 Sb6 2 2_565 83.52(2) no
Sb6 Zr2 Sb4 2 2_554 83.851(14) no
Sb6 Zr2 Sb4 2_565 2_554 141.21(3) no
Sb6 Zr2 Sb4 2 2_564 141.21(3) no
Sb6 Zr2 Sb4 2_565 2_564 83.851(14) no
Sb4 Zr2 Sb4 2_554 2_564 83.45(2) no
Sb6 Zr2 Sb2 2 2_565 134.23(3) no
Sb6 Zr2 Sb2 2_565 2_565 79.287(15) no
Sb4 Zr2 Sb2 2_554 2_565 133.05(3) no
Sb4 Zr2 Sb2 2_564 2_565 78.456(15) no
Sb6 Zr2 Sb2 2 2 79.287(15) no
Sb6 Zr2 Sb2 2_565 2 134.23(3) no
Sb4 Zr2 Sb2 2_554 2 78.456(15) no
Sb4 Zr2 Sb2 2_564 2 133.05(3) no
Sb2 Zr2 Sb2 2_565 2 83.09(2) no
Sb6 Zr2 Sb2 2 6_656 137.839(11) no
Sb6 Zr2 Sb2 2_565 6_656 137.839(11) no
Sb4 Zr2 Sb2 2_554 6_656 67.583(16) no
Sb4 Zr2 Sb2 2_564 6_656 67.583(16) no
Sb2 Zr2 Sb2 2_565 6_656 65.474(17) no
Sb2 Zr2 Sb2 2 6_656 65.474(17) no
Sb6 Zr2 Sb5 2 . 63.641(17) no
Sb6 Zr2 Sb5 2_565 . 63.641(17) no
Sb4 Zr2 Sb5 2_554 . 77.886(19) no
Sb4 Zr2 Sb5 2_564 . 77.886(19) no
Sb2 Zr2 Sb5 2_565 . 137.621(11) no
Sb2 Zr2 Sb5 2 . 137.621(12) no
Sb2 Zr2 Sb5 6_656 . 132.94(3) no
Sb6 Zr2 Sb7 2 . 58.813(15) no
Sb6 Zr2 Sb7 2_565 . 58.813(15) no
Sb4 Zr2 Sb7 2_554 . 137.823(12) no
Sb4 Zr2 Sb7 2_564 . 137.823(12) no
Sb2 Zr2 Sb7 2_565 . 76.068(18) no
Sb2 Zr2 Sb7 2 . 76.068(18) no
Sb2 Zr2 Sb7 6_656 . 127.55(2) no
Sb5 Zr2 Sb7 . . 99.51(2) no
Sb1 Zr3 Sb1 2 2_565 83.21(2) no
Sb1 Zr3 Sb3 2 2_565 136.27(3) no
Sb1 Zr3 Sb3 2_565 2_565 81.481(15) no
Sb1 Zr3 Sb3 2 2 81.481(16) no
Sb1 Zr3 Sb3 2_565 2 136.27(3) no
Sb3 Zr3 Sb3 2_565 2 81.94(2) no
Sb1 Zr3 Sb5 2 2 77.172(16) no
Sb1 Zr3 Sb5 2_565 2 130.41(3) no
Sb3 Zr3 Sb5 2_565 2 140.80(3) no
Sb3 Zr3 Sb5 2 2 85.155(14) no
Sb1 Zr3 Sb5 2 2_565 130.41(3) no
Sb1 Zr3 Sb5 2_565 2_565 77.172(15) no
Sb3 Zr3 Sb5 2_565 2_565 85.155(14) no
Sb3 Zr3 Sb5 2 2_565 140.80(3) no
Sb5 Zr3 Sb5 2 2_565 81.89(2) no
Sb1 Zr3 Sb6 2 1_556 136.371(13) no
Sb1 Zr3 Sb6 2_565 1_556 136.371(13) no
Sb3 Zr3 Sb6 2_565 1_556 77.956(19) no
Sb3 Zr3 Sb6 2 1_556 77.956(19) no
Sb5 Zr3 Sb6 2 1_556 63.164(17) no
Sb5 Zr3 Sb6 2_565 1_556 63.164(17) no
Sb1 Zr3 Sb3 2 6_657 64.388(16) no
Sb1 Zr3 Sb3 2_565 6_657 64.388(16) no
Sb3 Zr3 Sb3 2_565 6_657 72.038(18) no
Sb3 Zr3 Sb3 2 6_657 72.038(18) no
Sb5 Zr3 Sb3 2 6_657 137.351(12) no
Sb5 Zr3 Sb3 2_565 6_657 137.351(12) no
Sb6 Zr3 Sb3 1_556 6_657 139.85(3) no
Sb1 Zr3 Ni1 2 . 49.295(15) no
Sb1 Zr3 Ni1 2_565 . 49.295(15) no
Sb3 Zr3 Ni1 2_565 . 130.769(18) no
Sb3 Zr3 Ni1 2 . 130.769(18) no
Sb5 Zr3 Ni1 2 . 84.63(2) no
Sb5 Zr3 Ni1 2_565 . 84.63(2) no
Sb6 Zr3 Ni1 1_556 . 136.18(3) no
Sb3 Zr3 Ni1 6_657 . 83.97(2) no
Sb7 Ni1 Sb2 . 2 99.26(3) no
Sb7 Ni1 Sb2 . 2_565 99.26(3) no
Sb2 Ni1 Sb2 2 2_565 98.71(3) no
Sb7 Ni1 Sb1 . 2_565 106.99(3) no
Sb2 Ni1 Sb1 2 2_565 153.71(4) no
Sb2 Ni1 Sb1 2_565 2_565 75.925(16) no
Sb7 Ni1 Sb1 . 2 106.99(3) no
Sb2 Ni1 Sb1 2 2 75.925(16) no
Sb2 Ni1 Sb1 2_565 2 153.71(4) no
Sb1 Ni1 Sb1 2_565 2 97.37(3) no
Sb7 Ni1 Sb4 . 6_657 174.50(4) no
Sb2 Ni1 Sb4 2 6_657 77.26(2) no
Sb2 Ni1 Sb4 2_565 6_657 77.26(2) no
Sb1 Ni1 Sb4 2_565 6_657 76.46(2) no
Sb1 Ni1 Sb4 2 6_657 76.46(2) no
Sb7 Ni1 Zr3 . . 77.45(3) no
Sb2 Ni1 Zr3 2 . 130.623(17) no
Sb2 Ni1 Zr3 2_565 . 130.623(17) no
Sb1 Ni1 Zr3 2_565 . 59.04(2) no
Sb1 Ni1 Zr3 2 . 59.04(2) no
Sb4 Ni1 Zr3 6_657 . 108.05(3) no
Ni1 Sb1 Ni1 2_554 2_564 97.37(3) no
Ni1 Sb1 Zr3 2_554 2_564 133.06(3) no
Ni1 Sb1 Zr3 2_564 2_564 71.66(2) no
Ni1 Sb1 Zr3 2_554 2_554 71.66(2) no
Ni1 Sb1 Zr3 2_564 2_554 133.06(3) no
Zr3 Sb1 Zr3 2_564 2_554 83.21(2) no
Ni1 Sb1 Zr1 2_554 6_556 108.17(2) no
Ni1 Sb1 Zr1 2_564 6_556 108.17(2) no
Zr3 Sb1 Zr1 2_564 6_556 118.681(19) no
Zr3 Sb1 Zr1 2_554 6_556 118.681(19) no
Ni1 Sb1 Sb2 2_554 . 51.665(19) no
Ni1 Sb1 Sb2 2_564 . 51.665(19) no
Zr3 Sb1 Sb2 2_564 . 119.976(18) no
Zr3 Sb1 Sb2 2_554 . 119.976(18) no
Zr1 Sb1 Sb2 6_556 . 98.147(19) no
Ni1 Sb1 Sb3 2_554 5_566 164.74(2) no
Ni1 Sb1 Sb3 2_564 5_566 93.514(18) no
Zr3 Sb1 Sb3 2_564 5_566 60.848(17) no
Zr3 Sb1 Sb3 2_554 5_566 108.15(2) no
Zr1 Sb1 Sb3 6_556 5_566 57.951(14) no
Sb2 Sb1 Sb3 . 5_566 131.792(14) no
Ni1 Sb1 Sb3 2_554 5_556 93.514(18) no
Ni1 Sb1 Sb3 2_564 5_556 164.74(2) no
Zr3 Sb1 Sb3 2_564 5_556 108.15(2) no
Zr3 Sb1 Sb3 2_554 5_556 60.848(17) no
Zr1 Sb1 Sb3 6_556 5_556 57.951(14) no
Sb2 Sb1 Sb3 . 5_556 131.792(13) no
Sb3 Sb1 Sb3 5_566 5_556 73.942(16) no
Ni1 Sb1 Sb4 2_554 5_556 53.14(2) no
Ni1 Sb1 Sb4 2_564 5_556 107.12(3) no
Zr3 Sb1 Sb4 2_564 5_556 173.544(17) no
Zr3 Sb1 Sb4 2_554 5_556 101.722(12) no
Zr1 Sb1 Sb4 6_556 5_556 55.321(14) no
Sb2 Sb1 Sb4 . 5_556 61.249(13) no
Sb3 Sb1 Sb4 5_566 5_556 113.263(18) no
Sb3 Sb1 Sb4 5_556 5_556 71.272(14) no
Ni1 Sb1 Sb4 2_554 5_566 107.12(3) no
Ni1 Sb1 Sb4 2_564 5_566 53.14(2) no
Zr3 Sb1 Sb4 2_564 5_566 101.722(12) no
Zr3 Sb1 Sb4 2_554 5_566 173.544(17) no
Zr1 Sb1 Sb4 6_556 5_566 55.321(14) no
Sb2 Sb1 Sb4 . 5_566 61.249(13) no
Sb3 Sb1 Sb4 5_566 5_566 71.272(14) no
Sb3 Sb1 Sb4 5_556 5_566 113.263(18) no
Sb4 Sb1 Sb4 5_556 5_566 73.066(15) no
Ni1 Sb2 Ni1 2_564 2_554 98.71(3) no
Ni1 Sb2 Zr2 2_564 2_554 136.93(3) no
Ni1 Sb2 Zr2 2_554 2_554 73.99(2) no
Ni1 Sb2 Zr2 2_564 2_564 73.99(2) no
Ni1 Sb2 Zr2 2_554 2_564 136.93(3) no
Zr2 Sb2 Zr2 2_554 2_564 83.09(2) no
Ni1 Sb2 Zr2 2_564 6_556 108.12(2) no
Ni1 Sb2 Zr2 2_554 6_556 108.12(2) no
Zr2 Sb2 Zr2 2_554 6_556 114.528(17) no
Zr2 Sb2 Zr2 2_564 6_556 114.528(17) no
Ni1 Sb2 Sb1 2_564 . 52.409(19) no
Ni1 Sb2 Sb1 2_554 . 52.409(19) no
Zr2 Sb2 Sb1 2_554 . 123.991(17) no
Zr2 Sb2 Sb1 2_564 . 123.991(17) no
Zr2 Sb2 Sb1 6_556 . 97.986(19) no
Ni1 Sb2 Sb2 2_564 5 163.78(3) no
Ni1 Sb2 Sb2 2_554 5 92.085(17) no
Zr2 Sb2 Sb2 2_554 5 57.900(17) no
Zr2 Sb2 Sb2 2_564 5 106.03(2) no
Zr2 Sb2 Sb2 6_556 5 56.628(16) no
Sb1 Sb2 Sb2 . 5 129.982(17) no
Ni1 Sb2 Sb2 2_564 5_565 92.085(17) no
Ni1 Sb2 Sb2 2_554 5_565 163.78(3) no
Zr2 Sb2 Sb2 2_554 5_565 106.03(2) no
Zr2 Sb2 Sb2 2_564 5_565 57.900(16) no
Zr2 Sb2 Sb2 6_556 5_565 56.628(16) no
Sb1 Sb2 Sb2 . 5_565 129.982(17) no
Sb2 Sb2 Sb2 5 5_565 75.00(2) no
Ni1 Sb2 Sb4 2_564 5_556 107.40(3) no
Ni1 Sb2 Sb4 2_554 5_556 53.08(2) no
Zr2 Sb2 Sb4 2_554 5_556 101.431(12) no
Zr2 Sb2 Sb4 2_564 5_556 169.95(2) no
Zr2 Sb2 Sb4 6_556 5_556 55.446(14) no
Sb1 Sb2 Sb4 . 5_556 60.840(12) no
Sb2 Sb2 Sb4 5 5_556 69.745(15) no
Sb2 Sb2 Sb4 5_565 5_556 112.07(2) no
Ni1 Sb2 Sb4 2_564 5_566 53.08(2) no
Ni1 Sb2 Sb4 2_554 5_566 107.40(3) no
Zr2 Sb2 Sb4 2_554 5_566 169.95(2) no
Zr2 Sb2 Sb4 2_564 5_566 101.431(12) no
Zr2 Sb2 Sb4 6_556 5_566 55.446(14) no
Sb1 Sb2 Sb4 . 5_566 60.840(12) no
Sb2 Sb2 Sb4 5 5_566 112.07(2) no
Sb2 Sb2 Sb4 5_565 5_566 69.745(15) no
Sb4 Sb2 Sb4 5_556 5_566 72.732(15) no
Zr3 Sb3 Zr3 2_554 2_564 81.94(2) no
Zr3 Sb3 Zr1 2_554 2_565 139.58(2) no
Zr3 Sb3 Zr1 2_564 2_565 85.597(17) no
Zr3 Sb3 Zr1 2_554 2 85.597(16) no
Zr3 Sb3 Zr1 2_564 2 139.58(2) no
Zr1 Sb3 Zr1 2_565 2 79.45(2) no
Zr3 Sb3 Zr3 2_554 6_557 107.962(18) no
Zr3 Sb3 Zr3 2_564 6_557 107.962(18) no
Zr1 Sb3 Zr3 2_565 6_557 112.458(19) no
Zr1 Sb3 Zr3 2 6_557 112.458(19) no
Zr3 Sb3 Sb1 2_554 5_566 162.39(2) no
Zr3 Sb3 Sb1 2_564 5_566 99.468(13) no
Zr1 Sb3 Sb1 2_565 5_566 57.799(16) no
Zr1 Sb3 Sb1 2 5_566 103.64(2) no
Zr3 Sb3 Sb1 6_557 5_566 54.764(13) no
Zr3 Sb3 Sb1 2_554 5_556 99.468(13) no
Zr3 Sb3 Sb1 2_564 5_556 162.39(2) no
Zr1 Sb3 Sb1 2_565 5_556 103.64(2) no
Zr1 Sb3 Sb1 2 5_556 57.799(15) no
Zr3 Sb3 Sb1 6_557 5_556 54.764(13) no
Sb1 Sb3 Sb1 5_566 5_556 73.942(15) no
Ni1 Sb4 Zr2 6_557 2_565 106.24(2) no
Ni1 Sb4 Zr2 6_557 2 106.24(2) no
Zr2 Sb4 Zr2 2_565 2 83.45(2) no
Ni1 Sb4 Zr1 6_557 2 108.49(2) no
Zr2 Sb4 Zr1 2_565 2 145.27(2) no
Zr2 Sb4 Zr1 2 2 86.535(17) no
Ni1 Sb4 Zr1 6_557 2_565 108.49(2) no
Zr2 Sb4 Zr1 2_565 2_565 86.535(17) no
Zr2 Sb4 Zr1 2 2_565 145.27(2) no
Zr1 Sb4 Zr1 2 2_565 83.03(2) no
Ni1 Sb4 Sb1 6_557 5_556 50.403(16) no
Zr2 Sb4 Sb1 2_565 5_556 155.92(2) no
Zr2 Sb4 Sb1 2 5_556 96.928(13) no
Zr1 Sb4 Sb1 2 5_556 58.375(16) no
Zr1 Sb4 Sb1 2_565 5_556 105.36(2) no
Ni1 Sb4 Sb1 6_557 5_566 50.403(16) no
Zr2 Sb4 Sb1 2_565 5_566 96.928(13) no
Zr2 Sb4 Sb1 2 5_566 155.92(2) no
Zr1 Sb4 Sb1 2 5_566 105.36(2) no
Zr1 Sb4 Sb1 2_565 5_566 58.375(16) no
Sb1 Sb4 Sb1 5_556 5_566 73.066(15) no
Ni1 Sb4 Sb2 6_557 5_556 49.662(16) no
Zr2 Sb4 Sb2 2_565 5_556 104.14(2) no
Zr2 Sb4 Sb2 2 5_556 56.972(16) no
Zr1 Sb4 Sb2 2 5_556 97.880(13) no
Zr1 Sb4 Sb2 2_565 5_556 157.39(2) no
Sb1 Sb4 Sb2 5_556 5_556 57.912(14) no
Sb1 Sb4 Sb2 5_566 5_556 100.063(17) no
Ni1 Sb4 Sb2 6_557 5_566 49.662(16) no
Zr2 Sb4 Sb2 2_565 5_566 56.972(16) no
Zr2 Sb4 Sb2 2 5_566 104.14(2) no
Zr1 Sb4 Sb2 2 5_566 157.39(2) no
Zr1 Sb4 Sb2 2_565 5_566 97.880(13) no
Sb1 Sb4 Sb2 5_556 5_566 100.063(17) no
Sb1 Sb4 Sb2 5_566 5_566 57.912(14) no
Sb2 Sb4 Sb2 5_556 5_566 72.734(15) no
Zr3 Sb5 Zr3 2_554 2_564 81.89(2) no
Zr3 Sb5 Zr2 2_554 . 115.73(2) no
Zr3 Sb5 Zr2 2_564 . 115.73(2) no
Zr3 Sb5 Zr1 2_554 . 131.970(16) no
Zr3 Sb5 Zr1 2_564 . 131.970(16) no
Zr2 Sb5 Zr1 . . 82.62(2) no
Zr3 Sb5 Sb7 2_554 2_554 74.105(16) no
Zr3 Sb5 Sb7 2_564 2_554 123.11(2) no
Zr2 Sb5 Sb7 . 2_554 121.163(17) no
Zr1 Sb5 Sb7 . 2_554 59.174(15) no
Zr3 Sb5 Sb7 2_554 2_564 123.11(2) no
Zr3 Sb5 Sb7 2_564 2_564 74.105(16) no
Zr2 Sb5 Sb7 . 2_564 121.163(17) no
Zr1 Sb5 Sb7 . 2_564 59.174(15) no
Sb7 Sb5 Sb7 2_554 2_564 77.460(18) no
Zr3 Sb5 Sb6 2_554 2_565 107.25(2) no
Zr3 Sb5 Sb6 2_564 2_565 58.444(16) no
Zr2 Sb5 Sb6 . 2_565 57.301(14) no
Zr1 Sb5 Sb6 . 2_565 119.266(16) no
Sb7 Sb5 Sb6 2_554 2_565 178.23(2) no
Sb7 Sb5 Sb6 2_564 2_565 102.523(11) no
Zr3 Sb5 Sb6 2_554 2 58.444(16) no
Zr3 Sb5 Sb6 2_564 2 107.25(2) no
Zr2 Sb5 Sb6 . 2 57.302(14) no
Zr1 Sb5 Sb6 . 2 119.266(16) no
Sb7 Sb5 Sb6 2_554 2 102.523(11) no
Sb7 Sb5 Sb6 2_564 2 178.23(2) no
Sb6 Sb5 Sb6 2_565 2 77.438(18) no
Zr2 Sb6 Zr2 2_554 2_564 83.52(2) no
Zr2 Sb6 Zr1 2_554 . 127.554(17) no
Zr2 Sb6 Zr1 2_564 . 127.554(17) no
Zr2 Sb6 Zr3 2_554 1_554 117.435(19) no
Zr2 Sb6 Zr3 2_564 1_554 117.435(19) no
Zr1 Sb6 Zr3 . 1_554 87.06(2) no
Zr2 Sb6 Sb5 2_554 2_554 59.058(16) no
Zr2 Sb6 Sb5 2_564 2_554 108.60(2) no
Zr1 Sb6 Sb5 . 2_554 123.387(17) no
Zr3 Sb6 Sb5 1_554 2_554 58.391(14) no
Zr2 Sb6 Sb5 2_554 2_564 108.60(2) no
Zr2 Sb6 Sb5 2_564 2_564 59.058(16) no
Zr1 Sb6 Sb5 . 2_564 123.387(17) no
Zr3 Sb6 Sb5 1_554 2_564 58.391(14) no
Sb5 Sb6 Sb5 2_554 2_564 77.437(18) no
Zr2 Sb6 Sb7 2_554 2_564 117.02(2) no
Zr2 Sb6 Sb7 2_564 2_564 67.743(16) no
Zr1 Sb6 Sb7 . 2_564 60.643(16) no
Zr3 Sb6 Sb7 1_554 2_564 125.528(15) no
Sb5 Sb6 Sb7 2_554 2_564 175.37(2) no
Sb5 Sb6 Sb7 2_564 2_564 102.379(11) no
Zr2 Sb6 Sb7 2_554 2_554 67.743(16) no
Zr2 Sb6 Sb7 2_564 2_554 117.02(2) no
Zr1 Sb6 Sb7 . 2_554 60.643(16) no
Zr3 Sb6 Sb7 1_554 2_554 125.528(15) no
Sb5 Sb6 Sb7 2_554 2_554 102.379(11) no
Sb5 Sb6 Sb7 2_564 2_554 175.37(2) no
Sb7 Sb6 Sb7 2_564 2_554 77.422(18) no
Ni1 Sb7 Zr1 . 2 140.543(10) no
Ni1 Sb7 Zr1 . 2_565 140.543(10) no
Zr1 Sb7 Zr1 2 2_565 78.71(2) no
Ni1 Sb7 Sb5 . 2_565 94.92(2) no
Zr1 Sb7 Sb5 2 2_565 107.36(2) no
Zr1 Sb7 Sb5 2_565 2_565 60.321(16) no
Ni1 Sb7 Sb5 . 2 94.92(2) no
Zr1 Sb7 Sb5 2 2 60.321(16) no
Zr1 Sb7 Sb5 2_565 2 107.36(2) no
Sb5 Sb7 Sb5 2_565 2 77.460(18) no
Ni1 Sb7 Sb6 . 2 103.12(2) no
Zr1 Sb7 Sb6 2 2 57.253(16) no
Zr1 Sb7 Sb6 2_565 2 104.61(2) no
Sb5 Sb7 Sb6 2_565 2 161.93(2) no
Sb5 Sb7 Sb6 2 2 99.677(12) no
Ni1 Sb7 Sb6 . 2_565 103.12(2) no
Zr1 Sb7 Sb6 2 2_565 104.61(2) no
Zr1 Sb7 Sb6 2_565 2_565 57.253(16) no
Sb5 Sb7 Sb6 2_565 2_565 99.677(12) no
Sb5 Sb7 Sb6 2 2_565 161.93(2) no
Sb6 Sb7 Sb6 2 2_565 77.422(18) no
Ni1 Sb7 Zr2 . . 66.67(2) no
Zr1 Sb7 Zr2 2 . 110.11(2) no
Zr1 Sb7 Zr2 2_565 . 110.11(2) no
Sb5 Sb7 Zr2 2_565 . 138.240(11) no
Sb5 Sb7 Zr2 2 . 138.240(11) no
Sb6 Sb7 Zr2 2 . 53.446(14) no
Sb6 Sb7 Zr2 2_565 . 53.446(14) no

loop_
_geom_bond_atom_site_label_1
_geom_bond_atom_site_label_2
_geom_bond_site_symmetry_2
_geom_bond_distance
_geom_bond_publ_flag
Zr1 Sb4 2_564 2.9620(6) yes
Zr1 Sb4 2_554 2.9620(6) no
Zr1 Sb6 . 2.9876(8) yes
Zr1 Sb1 6_656 3.0669(8) yes
Zr1 Sb3 2_554 3.0720(7) yes
Zr1 Sb3 2_564 3.0720(7) ?
Zr1 Sb7 2_554 3.0960(6) yes
Zr1 Sb7 2_564 3.0960(6) ?
Zr1 Sb5 . 3.1324(8) yes
Zr2 Sb6 2 2.9478(6) yes
Zr2 Sb6 2_565 2.9478(6) ?
Zr2 Sb4 2_554 2.9499(6) yes
Zr2 Sb4 2_564 2.9499(6) ?
Zr2 Sb2 2_565 2.9604(6) ?
Zr2 Sb2 2 2.9604(6) yes
Zr2 Sb2 6_656 3.0029(8) yes
Zr2 Sb5 . 3.0044(8) yes
Zr2 Sb7 . 3.3962(9) no
Zr3 Sb1 2 2.9569(6) yes
Zr3 Sb1 2_565 2.9569(6) ?
Zr3 Sb3 2_565 2.9944(7) ?
Zr3 Sb3 2 2.9944(7) yes
Zr3 Sb5 2 2.9958(6) yes
Zr3 Sb5 2_565 2.9958(6) ?
Zr3 Sb6 1_556 2.9975(8) yes
Zr3 Sb3 6_657 3.1616(9) yes
Zr3 Ni1 . 3.2730(12) no
Ni1 Sb7 . 2.5728(10) yes
Ni1 Sb2 2 2.5875(7) yes
Ni1 Sb2 2_565 2.5875(7) ?
Ni1 Sb1 2_565 2.6140(7) ?
Ni1 Sb1 2 2.6140(7) yes
Ni1 Sb4 6_657 2.7141(10) yes
Sb1 Ni1 2_554 2.6139(7) ?
Sb1 Ni1 2_564 2.6139(7) ?
Sb1 Zr3 2_564 2.9570(6) ?
Sb1 Zr3 2_554 2.9570(6) ?
Sb1 Zr1 6_556 3.0669(8) ?
Sb1 Sb2 . 3.1998(8) yes
Sb1 Sb3 5_566 3.2645(6) yes
Sb1 Sb3 5_556 3.2645(6) ?
Sb1 Sb4 5_556 3.2981(6) yes
Sb1 Sb4 5_566 3.2981(6) ?
Sb2 Ni1 2_564 2.5876(7) ?
Sb2 Ni1 2_554 2.5876(7) ?
Sb2 Zr2 2_554 2.9604(6) ?
Sb2 Zr2 2_564 2.9604(6) ?
Sb2 Zr2 6_556 3.0030(8) ?
Sb2 Sb2 5 3.2250(7) yes
Sb2 Sb2 5_565 3.2250(7) ?
Sb2 Sb4 5_556 3.3111(6) yes
Sb2 Sb4 5_566 3.3111(6) ?
Sb3 Zr3 2_554 2.9943(7) ?
Sb3 Zr3 2_564 2.9943(7) ?
Sb3 Zr1 2_565 3.0720(7) ?
Sb3 Zr1 2 3.0720(7) ?
Sb3 Zr3 6_557 3.1617(9) ?
Sb3 Sb1 5_566 3.2645(6) ?
Sb3 Sb1 5_556 3.2645(6) ?
Sb4 Ni1 6_557 2.7141(10) ?
Sb4 Zr2 2_565 2.9499(6) ?
Sb4 Zr2 2 2.9499(6) ?
Sb4 Zr1 2 2.9619(6) ?
Sb4 Zr1 2_565 2.9619(6) ?
Sb4 Sb1 5_556 3.2981(6) ?
Sb4 Sb1 5_566 3.2981(6) ?
Sb4 Sb2 5_556 3.3111(6) ?
Sb4 Sb2 5_566 3.3110(6) ?
Sb5 Zr3 2_554 2.9958(6) ?
Sb5 Zr3 2_564 2.9958(6) ?
Sb5 Sb7 2_554 3.1380(6) yes
Sb5 Sb7 2_564 3.1380(6) ?
Sb5 Sb6 2_565 3.1387(6) ?
Sb5 Sb6 2 3.1387(6) yes
Sb6 Zr2 2_554 2.9478(6) ?
Sb6 Zr2 2_564 2.9478(6) ?
Sb6 Zr3 1_554 2.9974(8) ?
Sb6 Sb5 2_554 3.1388(6) ?
Sb6 Sb5 2_564 3.1388(6) ?
Sb6 Sb7 2_564 3.1393(6) yes
Sb6 Sb7 2_554 3.1393(6) ?
Sb7 Zr1 2 3.0960(6) ?
Sb7 Zr1 2_565 3.0960(6) ?
Sb7 Sb5 2_565 3.1380(6) ?
Sb7 Sb5 2 3.1380(6) ?
Sb7 Sb6 2 3.1393(6) ?
Sb7 Sb6 2_565 3.1393(6) ?
